data_1508100
loop_
_publ_author_name
'Spruell, Jason M.'
'Coskun, Ali'
'Friedman, Douglas C.'
'Forgan, Ross S.'
'Sarjeant, Amy A.'
'Trabolsi, Ali'
'Fahrenbach, Albert C.'
'Barin, Gokhan'
'Paxton, Walter F.'
'Dey, Sanjeev K.'
'Olson, Mark A.'
'Ben\'itez, Diego'
'Tkatchouk, Ekaterina'
'Colvin, Michael T.'
'Carmielli, Raanan'
'Caldwell, Stuart T.'
'Rosair, Georgina M.'
'Hewage, Shanika Gunatilaka'
'Duclairoir, Florence'
'Seymour, Jennifer L.'
'Slawin, Alexandra M. Z.'
'Goddard, 3rd, William A'
'Wasielewski, Michael R.'
'Cooke, Graeme'
'Stoddart, J. Fraser'

_publ_section_title
;
 Highly stable tetrathiafulvalene radical dimers in [3]catenanes.
;
_journal_issue 10
_journal_name_full 'Nature chemistry'
_journal_page_first 870
_journal_page_last 879
_journal_paper_doi 10.1038/nchem.749
_journal_volume 2
_journal_year 2010
_chemical_formula_moiety 'C48 H40 N4, 6(C6 H4 S4), 4(F6 P)'
_chemical_formula_sum 'C84 H64 F24 N4 P4 S24'
_chemical_formula_weight 2478.71
_chemical_name_systematic
; 
 ? 
;
_space_group_IT_number 9
_symmetry_cell_setting monoclinic
_symmetry_space_group_name_Hall 'C -2yc'
_symmetry_space_group_name_H-M 'C 1 c 1'
_atom_sites_solution_hydrogens geom
_atom_sites_solution_primary direct
_atom_sites_solution_secondary difmap
_audit_creation_method SHELXL-97
_cell_angle_alpha 90.00
_cell_angle_beta 99.380(5)
_cell_angle_gamma 90.00
_cell_formula_units_Z 4
_cell_length_a 28.643(5)
_cell_length_b 14.210(5)
_cell_length_c 24.502(5)
_cell_measurement_reflns_used 33
_cell_measurement_temperature 160(2)
_cell_measurement_theta_max 9.74
_cell_measurement_theta_min 3.38
_cell_volume 9839(4)
_computing_cell_refinement 'Bruker XSCANS'
_computing_data_collection 'Bruker XSCANS'
_computing_data_reduction 'Bruker SHELXTL'
_computing_molecular_graphics 'Bruker SHELXTL'
_computing_publication_material 'Bruker SHELXTL'
_computing_structure_refinement 'SHELXL-97 (Sheldrick, 1997)'
_computing_structure_solution 'SHELXS-97 (Sheldrick, 1990)'
_diffrn_ambient_temperature 160(2)
_diffrn_measured_fraction_theta_full 0.996
_diffrn_measured_fraction_theta_max 0.996
_diffrn_measurement_device_type 'Bruker P4'
_diffrn_measurement_method '\w scans'
_diffrn_radiation_monochromator graphite
_diffrn_radiation_source 'fine-focus sealed tube'
_diffrn_radiation_type MoK\a
_diffrn_radiation_wavelength 0.71069
_diffrn_reflns_av_R_equivalents 0.0000
_diffrn_reflns_av_sigmaI/netI 0.1202
_diffrn_reflns_limit_h_max 0
_diffrn_reflns_limit_h_min -34
_diffrn_reflns_limit_k_max 0
_diffrn_reflns_limit_k_min -16
_diffrn_reflns_limit_l_max 29
_diffrn_reflns_limit_l_min -28
_diffrn_reflns_number 8807
_diffrn_reflns_theta_full 25.00
_diffrn_reflns_theta_max 25.00
_diffrn_reflns_theta_min 2.39
_diffrn_standards_decay_% 0
_diffrn_standards_interval_count 97
_diffrn_standards_number 3
_exptl_absorpt_coefficient_mu 0.680
_exptl_absorpt_correction_T_max 0.8874
_exptl_absorpt_correction_T_min 0.6191
_exptl_absorpt_correction_type psi-scan
_exptl_absorpt_process_details 'North et al., 1968'
_exptl_crystal_colour red
_exptl_crystal_density_diffrn 1.673
_exptl_crystal_density_method 'not measured'
_exptl_crystal_description plate
_exptl_crystal_F_000 5024
_exptl_crystal_size_max 0.78
_exptl_crystal_size_mid 0.64
_exptl_crystal_size_min 0.18
_refine_diff_density_max 0.573
_refine_diff_density_min -0.726
_refine_diff_density_rms 0.142
_refine_ls_abs_structure_details 'Flack H D (1983), Acta Cryst. A39, 876-881'
_refine_ls_abs_structure_Flack 0.07(18)
_refine_ls_extinction_method none
_refine_ls_goodness_of_fit_ref 1.029
_refine_ls_hydrogen_treatment constr
_refine_ls_matrix_type full
_refine_ls_number_parameters 1261
_refine_ls_number_reflns 8807
_refine_ls_number_restraints 2
_refine_ls_restrained_S_all 1.029
_refine_ls_R_factor_all 0.1467
_refine_ls_R_factor_gt 0.0785
_refine_ls_shift/su_max 0.000
_refine_ls_shift/su_mean 0.000
_refine_ls_structure_factor_coef Fsqd
_refine_ls_weighting_details 'calc w=1/[\s^2^(Fo^2^)+(0.1692P)^2^+10.5918P] where P=(Fo^2^+2Fc^2^)/3'
_refine_ls_weighting_scheme calc
_refine_ls_wR_factor_gt 0.1988
_refine_ls_wR_factor_ref 0.2861
_reflns_number_gt 4456
_reflns_number_total 8807
_reflns_threshold_expression >2sigma(I)
_cod_data_source_file nchem.749-s2.cif
_cod_data_source_block gcbbb1
_cod_depositor_comments
;
The following automatic conversions were performed:

'_symmetry_cell_setting' value 'Monoclinic' changed to 'monoclinic'
according to /home/saulius/struct/CIF-dictionaries/cif_core.dic
dictionary named 'cif_core.dic' version 2.4.1 from 2010-06-29.

Automatic conversion script
Id: cif_fix_values 1891 2012-01-12 08:04:46Z andrius 
;
_cod_original_sg_symbol_H-M Cc
_cod_database_code 1508100

loop_
_symmetry_equiv_pos_as_xyz
'x, y, z'
'x, -y, z+1/2'
'x+1/2, y+1/2, z'
'x+1/2, -y+1/2, z+1/2'

loop_
_atom_site_label
_atom_site_type_symbol
_atom_site_fract_x
_atom_site_fract_y
_atom_site_fract_z
_atom_site_U_iso_or_equiv
_atom_site_adp_type
_atom_site_occupancy
_atom_site_symmetry_multiplicity
_atom_site_calc_flag
_atom_site_refinement_flags
C100 C 0.2981(7) 0.5159(12) 0.6473(9) 0.048(5) Uani 1 1 d .
H10A H 0.2901 0.5390 0.6828 0.058 Uiso 1 1 calc R
H10B H 0.3267 0.5493 0.6399 0.058 Uiso 1 1 calc R
N101 N 0.3068(6) 0.4109(10) 0.6502(7) 0.042(4) Uani 1 1 d .
C102 C 0.3310(7) 0.3698(14) 0.6129(8) 0.042(5) Uani 1 1 d .
H10C H 0.3459 0.4089 0.5894 0.050 Uiso 1 1 calc R
C103 C 0.3345(7) 0.2744(13) 0.6083(8) 0.040(4) Uani 1 1 d .
H10D H 0.3522 0.2475 0.5826 0.048 Uiso 1 1 calc R
C104 C 0.3111(6) 0.2157(14) 0.6427(7) 0.038(4) Uani 1 1 d .
C105 C 0.2858(7) 0.2614(14) 0.6806(8) 0.045(5) Uani 1 1 d .
H10E H 0.2702 0.2238 0.7042 0.054 Uiso 1 1 calc R
C106 C 0.2829(6) 0.3566(13) 0.6845(7) 0.035(4) Uani 1 1 d .
H10F H 0.2653 0.3853 0.7097 0.042 Uiso 1 1 calc R
N107 N 0.3163(5) -0.0819(11) 0.6286(7) 0.044(4) Uani 1 1 d .
C108 C 0.2918(8) -0.0425(15) 0.6639(9) 0.049(5) Uani 1 1 d .
H10G H 0.2750 -0.0815 0.6855 0.058 Uiso 1 1 calc R
C109 C 0.2901(7) 0.0553(13) 0.6702(8) 0.039(4) Uani 1 1 d .
H10H H 0.2731 0.0816 0.6966 0.047 Uiso 1 1 calc R
C110 C 0.3134(6) 0.1142(12) 0.6379(8) 0.038(5) Uani 1 1 d .
C111 C 0.3399(7) 0.0682(14) 0.6018(8) 0.041(4) Uani 1 1 d .
H11A H 0.3573 0.1050 0.5797 0.049 Uiso 1 1 calc R
C112 C 0.3412(7) -0.0260(14) 0.5981(9) 0.047(5) Uani 1 1 d .
H11B H 0.3597 -0.0544 0.5738 0.056 Uiso 1 1 calc R
C200 C 0.3117(7) -0.1840(10) 0.6158(8) 0.042(5) Uani 1 1 d .
H20A H 0.3386 -0.2056 0.5982 0.050 Uiso 1 1 calc R
H20B H 0.3116 -0.2207 0.6502 0.050 Uiso 1 1 calc R
C201 C 0.2665(7) -0.1974(13) 0.5776(9) 0.046(5) Uani 1 1 d .
C202 C 0.2259(7) -0.2233(12) 0.5971(8) 0.043(5) Uani 1 1 d .
H20C H 0.2285 -0.2413 0.6348 0.052 Uiso 1 1 calc R
C203 C 0.1800(7) -0.2246(14) 0.5639(8) 0.044(5) Uani 1 1 d .
H20D H 0.1526 -0.2426 0.5786 0.053 Uiso 1 1 calc R
C204 C 0.1777(7) -0.1972(12) 0.5075(8) 0.035(4) Uani 1 1 d .
C205 C 0.2184(8) -0.1753(14) 0.4885(9) 0.052(6) Uani 1 1 d .
H20E H 0.2170 -0.1618 0.4503 0.062 Uiso 1 1 calc R
C206 C 0.2620(7) -0.1721(13) 0.5228(7) 0.042(5) Uani 1 1 d .
H20F H 0.2891 -0.1522 0.5082 0.050 Uiso 1 1 calc R
C207 C 0.0434(7) -0.1764(12) 0.4065(8) 0.041(5) Uani 1 1 d .
C208 C 0.0468(7) -0.1593(14) 0.4633(9) 0.047(5) Uani 1 1 d .
H20G H 0.0199 -0.1439 0.4797 0.056 Uiso 1 1 calc R
C209 C 0.0926(8) -0.1665(14) 0.4946(8) 0.045(5) Uani 1 1 d .
H20H H 0.0962 -0.1557 0.5334 0.054 Uiso 1 1 calc R
C210 C 0.1313(7) -0.1877(12) 0.4728(8) 0.040(5) Uani 1 1 d .
C211 C 0.1256(7) -0.2116(13) 0.4153(7) 0.038(4) Uani 1 1 d .
H21A H 0.1516 -0.2325 0.3989 0.045 Uiso 1 1 calc R
C212 C 0.0801(7) -0.2029(14) 0.3841(8) 0.044(5) Uani 1 1 d .
H21B H 0.0756 -0.2167 0.3456 0.053 Uiso 1 1 calc R
C300 C -0.0051(7) -0.1567(13) 0.3681(10) 0.051(5) Uani 1 1 d .
H30A H -0.0063 -0.1896 0.3323 0.062 Uiso 1 1 calc R
H30B H -0.0317 -0.1791 0.3859 0.062 Uiso 1 1 calc R
N301 N -0.0083(5) -0.0523(11) 0.3593(6) 0.040(4) Uani 1 1 d .
C302 C -0.0269(7) 0.0070(14) 0.3948(8) 0.045(5) Uani 1 1 d .
H30C H -0.0412 -0.0182 0.4241 0.055 Uiso 1 1 calc R
C303 C -0.0248(6) 0.1025(14) 0.3878(9) 0.043(5) Uani 1 1 d .
H30D H -0.0405 0.1424 0.4101 0.051 Uiso 1 1 calc R
C304 C -0.0010(7) 0.1420(14) 0.3501(8) 0.046(5) Uani 1 1 d .
C305 C 0.0189(7) 0.0771(14) 0.3139(7) 0.040(4) Uani 1 1 d .
H30E H 0.0349 0.1012 0.2858 0.048 Uiso 1 1 calc R
C306 C 0.0148(7) -0.0163(13) 0.3199(7) 0.038(4) Uani 1 1 d .
H30F H 0.0282 -0.0577 0.2962 0.045 Uiso 1 1 calc R
N307 N 0.0131(5) 0.4364(10) 0.3325(6) 0.035(4) Uani 1 1 d .
C308 C 0.0339(7) 0.3793(14) 0.2971(8) 0.044(5) Uani 1 1 d .
H30G H 0.0504 0.4054 0.2700 0.053 Uiso 1 1 calc R
C309 C 0.0297(7) 0.2802(17) 0.3031(9) 0.050(5) Uani 1 1 d .
H30H H 0.0446 0.2381 0.2812 0.060 Uiso 1 1 calc R
C310 C 0.0031(7) 0.2459(14) 0.3420(8) 0.041(4) Uani 1 1 d .
C311 C -0.0182(7) 0.3037(14) 0.3757(8) 0.045(5) Uani 1 1 d .
H31A H -0.0360 0.2791 0.4020 0.054 Uiso 1 1 calc R
C312 C -0.0123(7) 0.4024(15) 0.3689(9) 0.047(5) Uani 1 1 d .
H31B H -0.0268 0.4449 0.3910 0.057 Uiso 1 1 calc R
C400 C 0.0247(8) 0.5402(13) 0.3332(9) 0.048(5) Uani 1 1 d .
H40A H 0.0324 0.5604 0.2971 0.057 Uiso 1 1 calc R
H40B H -0.0024 0.5779 0.3415 0.057 Uiso 1 1 calc R
C401 C 0.0667(7) 0.5519(13) 0.3780(8) 0.040(4) Uani 1 1 d .
C402 C 0.1130(7) 0.5318(13) 0.3687(8) 0.043(5) Uani 1 1 d .
H40C H 0.1188 0.5184 0.3325 0.051 Uiso 1 1 calc R
C403 C 0.1494(7) 0.5316(13) 0.4125(7) 0.038(4) Uani 1 1 d .
H40D H 0.1804 0.5178 0.4055 0.045 Uiso 1 1 calc R
C404 C 0.1435(7) 0.5509(12) 0.4677(7) 0.039(4) Uani 1 1 d .
C405 C 0.0976(6) 0.5803(12) 0.4737(8) 0.034(4) Uani 1 1 d .
H40E H 0.0923 0.6011 0.5090 0.041 Uiso 1 1 calc R
C406 C 0.0603(8) 0.5802(14) 0.4308(8) 0.048(5) Uani 1 1 d .
H40F H 0.0298 0.5996 0.4371 0.058 Uiso 1 1 calc R
C407 C 0.2575(7) 0.5327(12) 0.6011(7) 0.036(4) Uani 1 1 d .
C408 C 0.2130(6) 0.5158(12) 0.6085(8) 0.038(4) Uani 1 1 d .
H40G H 0.2071 0.4989 0.6442 0.046 Uiso 1 1 calc R
C409 C 0.1746(7) 0.5224(12) 0.5644(8) 0.038(4) Uani 1 1 d .
H40H H 0.1434 0.5080 0.5702 0.045 Uiso 1 1 calc R
C410 C 0.1826(7) 0.5491(12) 0.5142(8) 0.038(4) Uani 1 1 d .
C411 C 0.2310(7) 0.5683(14) 0.5053(9) 0.044(5) Uani 1 1 d .
H41A H 0.2376 0.5851 0.4698 0.053 Uiso 1 1 calc R
C412 C 0.2663(7) 0.5611(13) 0.5499(8) 0.041(5) Uani 1 1 d .
H41B H 0.2978 0.5760 0.5455 0.049 Uiso 1 1 calc R
C11 C -0.0918(6) 0.2106(12) 0.2411(7) 0.033(4) Uani 1 1 d .
S11 S -0.06311(17) 0.1360(3) 0.2005(2) 0.0419(11) Uani 1 1 d .
C12 C -0.0903(6) 0.3040(12) 0.2382(8) 0.035(4) Uani 1 1 d .
S12 S -0.12424(17) 0.1526(4) 0.2864(2) 0.0419(11) Uani 1 1 d .
C13 C -0.0726(8) 0.4744(13) 0.2145(9) 0.049(6) Uani 1 1 d .
H13A H -0.0615 0.5294 0.1987 0.059 Uiso 1 1 calc R
S13 S -0.05769(18) 0.3615(4) 0.1923(2) 0.0437(12) Uani 1 1 d .
C14 C -0.0983(8) 0.4810(12) 0.2518(10) 0.052(6) Uani 1 1 d .
H14A H -0.1063 0.5409 0.2649 0.063 Uiso 1 1 calc R
S14 S -0.11858(17) 0.3799(3) 0.2783(2) 0.0422(12) Uani 1 1 d .
C15 C -0.0843(7) 0.0338(14) 0.2262(9) 0.047(5) Uani 1 1 d .
H15A H -0.0769 -0.0261 0.2126 0.057 Uiso 1 1 calc R
C16 C -0.1113(7) 0.0413(12) 0.2656(10) 0.049(5) Uani 1 1 d .
H16A H -0.1229 -0.0130 0.2816 0.059 Uiso 1 1 calc R
C21 C -0.1158(7) 0.0334(14) 0.4781(8) 0.043(5) Uani 1 1 d .
S21 S -0.1494(2) 0.0157(4) 0.4118(2) 0.0549(14) Uani 1 1 d .
C22 C -0.1051(7) 0.1229(15) 0.4997(8) 0.045(5) Uani 1 1 d .
S22 S -0.0939(2) -0.0716(4) 0.5109(2) 0.0579(14) Uani 1 1 d .
C23 C -0.0732(7) 0.2605(18) 0.5577(12) 0.067(7) Uani 1 1 d .
H23 H -0.0557 0.2985 0.5856 0.081 Uiso 1 1 calc R
S23 S -0.0792(2) 0.1386(5) 0.5673(2) 0.0659(16) Uani 1 1 d .
C24 C -0.0937(7) 0.2971(18) 0.5109(9) 0.055(6) Uani 1 1 d .
H24 H -0.0916 0.3625 0.5037 0.065 Uiso 1 1 calc R
S24 S -0.1246(2) 0.2228(4) 0.4629(2) 0.0565(14) Uani 1 1 d .
C25 C -0.1344(7) -0.1038(15) 0.4090(10) 0.055(5) Uani 1 1 d .
H25 H -0.1429 -0.1395 0.3761 0.065 Uiso 1 1 calc R
C26 C -0.1103(8) -0.1428(15) 0.4554(9) 0.054(6) Uani 1 1 d .
H26 H -0.1028 -0.2080 0.4570 0.065 Uiso 1 1 calc R
C31 C 0.2723(8) 0.0817(15) 0.8398(8) 0.051(5) Uani 1 1 d .
S31 S 0.2592(2) -0.0200(4) 0.8006(2) 0.0603(15) Uani 1 1 d .
C32 C 0.2498(7) 0.1640(14) 0.8291(8) 0.045(5) Uani 1 1 d .
S32 S 0.3195(2) 0.0698(4) 0.8950(2) 0.0559(14) Uani 1 1 d .
C33 C 0.1971(8) 0.295(2) 0.7782(11) 0.066(7) Uani 1 1 d .
H33 H 0.1747 0.3285 0.7527 0.079 Uiso 1 1 calc R
S33 S 0.2007(2) 0.1734(5) 0.7744(2) 0.0642(16) Uani 1 1 d .
C34 C 0.2258(8) 0.339(2) 0.8168(9) 0.062(7) Uani 1 1 d .
H34 H 0.2258 0.4057 0.8196 0.075 Uiso 1 1 calc R
S34 S 0.2643(2) 0.2689(4) 0.8635(2) 0.0582(14) Uani 1 1 d .
C35 C 0.3103(8) -0.0775(16) 0.8283(9) 0.060(6) Uani 1 1 d .
H35 H 0.3186 -0.1362 0.8139 0.072 Uiso 1 1 calc R
C36 C 0.3395(9) -0.0345(14) 0.8731(10) 0.058(6) Uani 1 1 d .
H36 H 0.3685 -0.0618 0.8901 0.069 Uiso 1 1 calc R
C41 C 0.0661(7) 0.0576(13) 0.1804(8) 0.044(5) Uani 1 1 d .
S41 S 0.0187(2) -0.0089(4) 0.1429(3) 0.0567(14) Uani 1 1 d .
C42 C 0.0718(7) 0.1509(12) 0.1691(8) 0.042(5) Uani 1 1 d .
S42 S 0.1031(2) -0.0054(4) 0.2310(2) 0.0508(13) Uani 1 1 d .
C43 C 0.0632(9) 0.3231(14) 0.1397(9) 0.053(5) Uani 1 1 d .
H43 H 0.0516 0.3811 0.1236 0.064 Uiso 1 1 calc R
S43 S 0.0345(2) 0.2168(4) 0.1219(2) 0.0511(13) Uani 1 1 d .
C44 C 0.1038(8) 0.3184(15) 0.1787(9) 0.060(6) Uani 1 1 d .
H44 H 0.1222 0.3730 0.1891 0.072 Uiso 1 1 calc R
S44 S 0.1197(2) 0.2126(4) 0.2073(2) 0.0526(13) Uani 1 1 d .
C45 C 0.0333(8) -0.1129(15) 0.1802(10) 0.059(6) Uani 1 1 d .
H45 H 0.0155 -0.1689 0.1720 0.071 Uiso 1 1 calc R
C46 C 0.0711(8) -0.1099(13) 0.2212(10) 0.055(6) Uani 1 1 d .
H46 H 0.0799 -0.1632 0.2440 0.066 Uiso 1 1 calc R
C51 C 0.0863(6) 0.2076(12) 0.4574(7) 0.032(4) Uani 1 1 d .
S51 S 0.05829(19) 0.1386(4) 0.5014(2) 0.0486(13) Uani 1 1 d .
C52 C 0.1111(6) 0.1694(13) 0.4193(7) 0.038(4) Uani 1 1 d .
S52 S 0.0823(2) 0.3296(4) 0.4669(2) 0.0486(13) Uani 1 1 d .
C53 C 0.1593(7) 0.0617(15) 0.3684(9) 0.048(5) Uani 1 1 d .
H53 H 0.1744 0.0080 0.3561 0.057 Uiso 1 1 calc R
S53 S 0.11801(19) 0.0497(4) 0.4133(2) 0.0464(12) Uani 1 1 d .
C54 C 0.1692(7) 0.1490(14) 0.3517(8) 0.045(5) Uani 1 1 d .
H54 H 0.1911 0.1591 0.3271 0.054 Uiso 1 1 calc R
S54 S 0.14029(19) 0.2405(4) 0.3774(2) 0.0470(12) Uani 1 1 d .
C55 C 0.0434(7) 0.232(2) 0.5401(8) 0.058(6) Uani 1 1 d .
H55 H 0.0295 0.2224 0.5724 0.070 Uiso 1 1 calc R
C56 C 0.0526(8) 0.3190(15) 0.5220(8) 0.048(5) Uani 1 1 d .
H56 H 0.0427 0.3734 0.5396 0.058 Uiso 1 1 calc R
C61 C 0.2064(6) 0.1530(13) 0.5572(8) 0.040(5) Uani 1 1 d .
S61 S 0.17467(18) 0.2236(3) 0.5977(2) 0.0434(11) Uani 1 1 d .
C62 C 0.2326(6) 0.1898(13) 0.5208(8) 0.037(4) Uani 1 1 d .
S62 S 0.19869(18) 0.0320(4) 0.5643(2) 0.0438(12) Uani 1 1 d .
C63 C 0.2632(8) 0.3087(18) 0.4583(9) 0.056(6) Uani 1 1 d .
H63 H 0.2687 0.3640 0.4385 0.067 Uiso 1 1 calc R
S63 S 0.23467(18) 0.3140(4) 0.5124(2) 0.0461(12) Uani 1 1 d .
C64 C 0.2784(8) 0.223(2) 0.4430(10) 0.067(7) Uani 1 1 d .
H64 H 0.2960 0.2157 0.4136 0.080 Uiso 1 1 calc R
S64 S 0.26329(19) 0.1256(4) 0.4812(2) 0.0500(13) Uani 1 1 d .
C65 C 0.1472(8) 0.1314(16) 0.6250(8) 0.051(5) Uani 1 1 d .
H65 H 0.1248 0.1425 0.6490 0.061 Uiso 1 1 calc R
C66 C 0.1580(7) 0.0438(17) 0.6117(8) 0.053(6) Uani 1 1 d .
H66 H 0.1447 -0.0096 0.6267 0.064 Uiso 1 1 calc R
P1 P 0.4431(2) 0.0830(4) 0.5101(2) 0.0530(14) Uani 1 1 d .
F11 F 0.4373(5) 0.1311(11) 0.4515(6) 0.080(4) Uani 1 1 d .
F12 F 0.4946(5) 0.1226(12) 0.5260(6) 0.088(5) Uani 1 1 d .
F13 F 0.4459(5) 0.0298(10) 0.5679(5) 0.075(4) Uani 1 1 d .
F14 F 0.4652(6) -0.0062(10) 0.4841(7) 0.089(5) Uani 1 1 d .
F15 F 0.4200(6) 0.1710(10) 0.5357(7) 0.087(5) Uani 1 1 d .
F16 F 0.3915(4) 0.0396(12) 0.4941(6) 0.082(5) Uani 1 1 d .
P2 P 0.4068(2) -0.2580(3) 0.7407(2) 0.0370(10) Uani 1 1 d .
F21 F 0.3605(4) -0.1972(8) 0.7446(5) 0.048(3) Uani 1 1 d .
F22 F 0.4376(4) -0.1868(8) 0.7820(5) 0.055(3) Uani 1 1 d .
F23 F 0.4531(4) -0.3187(7) 0.7366(5) 0.053(3) Uani 1 1 d .
F24 F 0.3757(4) -0.3287(7) 0.7002(5) 0.047(3) Uani 1 1 d .
F25 F 0.3978(5) -0.3195(8) 0.7917(5) 0.057(3) Uani 1 1 d .
F26 F 0.4157(5) -0.1966(9) 0.6884(5) 0.062(3) Uani 1 1 d .
P3 P 0.07066(19) -0.3940(3) 0.1855(2) 0.0417(12) Uani 1 1 d .
F31 F 0.0341(4) -0.4713(8) 0.1995(5) 0.056(3) Uani 1 1 d .
F32 F 0.1067(4) -0.3162(8) 0.1725(5) 0.061(3) Uani 1 1 d .
F33 F 0.0778(4) -0.4535(8) 0.1324(5) 0.055(3) Uani 1 1 d .
F34 F 0.0633(5) -0.3361(8) 0.2382(5) 0.065(4) Uani 1 1 d .
F35 F 0.0280(4) -0.3378(9) 0.1495(6) 0.068(4) Uani 1 1 d .
F36 F 0.1111(5) -0.4518(9) 0.2223(5) 0.066(4) Uani 1 1 d .
P4 P 0.2449(2) 0.6225(4) 0.7835(2) 0.0474(13) Uani 1 1 d .
F41 F 0.1948(6) 0.6693(16) 0.7816(8) 0.121(7) Uani 1 1 d .
F42 F 0.2383(5) 0.5721(10) 0.8385(5) 0.071(4) Uani 1 1 d .
F43 F 0.2700(7) 0.7057(11) 0.8192(6) 0.094(5) Uani 1 1 d .
F44 F 0.2509(7) 0.6713(10) 0.7287(5) 0.096(6) Uani 1 1 d .
F45 F 0.2198(6) 0.5356(11) 0.7485(6) 0.093(5) Uani 1 1 d .
F46 F 0.2945(5) 0.5675(14) 0.7831(7) 0.100(6) Uani 1 1 d .

loop_
_atom_site_aniso_label
_atom_site_aniso_U_11
_atom_site_aniso_U_22
_atom_site_aniso_U_33
_atom_site_aniso_U_23
_atom_site_aniso_U_13
_atom_site_aniso_U_12
C100 0.054(12) 0.024(9) 0.060(13) 0.003(9) -0.012(10) -0.014(8)
N101 0.047(9) 0.029(8) 0.044(9) -0.008(7) -0.008(8) -0.003(7)
C102 0.039(11) 0.043(11) 0.040(11) 0.011(9) 0.000(9) 0.000(8)
C103 0.053(12) 0.035(10) 0.033(10) -0.003(8) 0.009(9) -0.003(8)
C104 0.036(10) 0.050(11) 0.025(9) 0.004(8) -0.002(7) -0.001(8)
C105 0.045(11) 0.047(12) 0.042(11) 0.009(9) 0.003(9) -0.004(9)
C106 0.040(10) 0.038(10) 0.029(9) 0.000(8) 0.009(8) 0.001(8)
N107 0.038(9) 0.041(9) 0.048(10) -0.006(8) -0.009(8) 0.005(7)
C108 0.058(13) 0.042(12) 0.046(12) -0.009(9) 0.009(10) 0.001(10)
C109 0.048(11) 0.037(10) 0.040(11) -0.002(8) 0.028(9) 0.002(8)
C110 0.039(10) 0.031(9) 0.037(10) -0.009(8) -0.016(8) 0.004(8)
C111 0.041(10) 0.041(11) 0.045(11) -0.011(9) 0.018(9) -0.005(8)
C112 0.039(11) 0.045(12) 0.052(12) 0.002(10) -0.003(9) -0.006(9)
C200 0.068(13) 0.005(7) 0.048(11) -0.004(7) -0.001(10) -0.005(8)
C201 0.039(11) 0.029(10) 0.070(15) -0.003(9) 0.008(10) -0.001(8)
C202 0.070(14) 0.026(9) 0.026(9) -0.005(8) -0.011(9) 0.012(9)
C203 0.057(12) 0.040(11) 0.038(11) -0.005(9) 0.016(9) 0.006(9)
C204 0.044(11) 0.027(9) 0.034(10) -0.008(8) 0.004(8) 0.007(8)
C205 0.058(14) 0.041(11) 0.050(13) 0.004(10) -0.008(11) 0.015(10)
C206 0.050(11) 0.040(11) 0.029(10) -0.005(8) -0.010(8) 0.004(9)
C207 0.058(12) 0.025(9) 0.033(10) -0.001(8) -0.019(9) -0.009(8)
C208 0.033(10) 0.051(12) 0.060(13) 0.005(10) 0.019(9) -0.005(9)
C209 0.063(14) 0.041(11) 0.026(10) 0.008(8) -0.011(9) 0.004(10)
C210 0.049(12) 0.026(9) 0.045(11) 0.002(8) 0.005(10) -0.012(8)
C211 0.041(10) 0.036(10) 0.035(10) 0.000(8) -0.001(8) -0.002(8)
C212 0.042(11) 0.051(12) 0.039(11) -0.001(9) 0.003(9) 0.004(9)
C300 0.051(12) 0.029(10) 0.072(15) 0.004(10) 0.003(10) 0.004(9)
N301 0.033(8) 0.044(9) 0.039(9) 0.015(7) -0.006(7) 0.001(7)
C302 0.048(11) 0.047(12) 0.043(11) -0.006(9) 0.009(9) -0.001(9)
C303 0.026(9) 0.045(11) 0.061(13) 0.014(10) 0.017(9) 0.002(8)
C304 0.040(10) 0.045(11) 0.046(12) 0.016(10) -0.011(9) -0.004(9)
C305 0.045(11) 0.052(12) 0.029(10) 0.000(9) 0.021(8) 0.000(9)
C306 0.058(12) 0.039(11) 0.016(8) -0.002(7) 0.005(8) 0.005(9)
N307 0.047(9) 0.028(8) 0.030(8) 0.010(6) 0.002(7) -0.007(7)
C308 0.051(12) 0.046(12) 0.036(10) -0.017(9) 0.003(9) 0.018(9)
C309 0.033(10) 0.065(14) 0.049(12) 0.002(11) 0.003(9) -0.006(10)
C310 0.032(9) 0.056(12) 0.033(10) 0.006(9) 0.001(8) -0.001(9)
C311 0.044(11) 0.048(12) 0.042(12) 0.000(9) 0.003(9) -0.003(9)
C312 0.041(11) 0.043(11) 0.055(13) 0.021(10) 0.001(9) -0.008(9)
C400 0.069(14) 0.022(9) 0.057(13) -0.001(9) 0.025(11) -0.010(9)
C401 0.051(12) 0.034(10) 0.031(10) 0.009(8) -0.003(8) 0.005(8)
C402 0.056(13) 0.041(11) 0.033(10) 0.001(8) 0.010(9) 0.003(9)
C403 0.043(10) 0.043(11) 0.033(10) -0.008(8) 0.025(8) 0.003(8)
C404 0.060(12) 0.023(9) 0.031(10) 0.007(7) 0.004(8) 0.009(8)
C405 0.037(10) 0.029(9) 0.039(10) 0.007(8) 0.016(8) 0.004(7)
C406 0.067(14) 0.036(11) 0.042(12) 0.002(9) 0.015(10) 0.003(10)
C407 0.046(11) 0.031(10) 0.031(10) -0.008(8) 0.008(8) -0.011(8)
C408 0.043(11) 0.030(10) 0.039(10) -0.008(8) 0.000(8) -0.002(8)
C409 0.040(10) 0.028(9) 0.048(12) -0.008(8) 0.014(9) -0.004(8)
C410 0.050(11) 0.025(9) 0.041(11) 0.005(8) 0.010(9) 0.005(8)
C411 0.045(11) 0.038(11) 0.048(12) 0.003(9) 0.002(9) -0.010(9)
C412 0.047(11) 0.035(10) 0.041(11) -0.007(8) 0.004(9) -0.019(8)
C11 0.032(9) 0.037(10) 0.030(9) 0.003(8) 0.006(7) 0.013(8)
S11 0.046(3) 0.034(2) 0.045(3) 0.001(2) 0.004(2) 0.002(2)
C12 0.032(9) 0.030(10) 0.045(11) 0.014(8) 0.009(8) -0.004(7)
S12 0.043(3) 0.041(3) 0.041(3) 0.007(2) 0.005(2) -0.004(2)
C13 0.059(13) 0.030(10) 0.043(12) 0.003(9) -0.036(11) -0.002(9)
S13 0.048(3) 0.038(3) 0.045(3) 0.009(2) 0.005(2) 0.002(2)
C14 0.062(14) 0.015(9) 0.077(16) -0.017(10) 0.005(12) 0.009(9)
S14 0.044(3) 0.038(3) 0.044(3) -0.007(2) 0.007(2) 0.004(2)
C15 0.053(12) 0.034(11) 0.056(13) -0.002(9) 0.014(10) 0.002(9)
C16 0.053(12) 0.015(9) 0.076(15) 0.011(9) 0.004(11) 0.006(8)
C21 0.054(12) 0.037(11) 0.038(11) 0.008(8) 0.007(9) 0.004(9)
S21 0.051(3) 0.055(3) 0.056(3) -0.003(3) 0.003(3) -0.001(3)
C22 0.044(11) 0.059(13) 0.031(10) -0.008(9) 0.003(8) 0.020(9)
S22 0.066(4) 0.056(3) 0.054(3) 0.016(3) 0.018(3) 0.005(3)
C23 0.029(10) 0.076(16) 0.10(2) -0.036(15) 0.018(12) 0.008(10)
S23 0.062(4) 0.080(4) 0.052(3) -0.003(3) -0.004(3) 0.011(3)
C24 0.047(12) 0.072(15) 0.048(12) -0.016(11) 0.017(10) 0.005(11)
S24 0.063(3) 0.046(3) 0.060(3) -0.001(3) 0.008(3) 0.007(3)
C25 0.042(11) 0.054(13) 0.071(15) -0.004(11) 0.018(10) -0.005(10)
C26 0.067(14) 0.037(11) 0.061(14) 0.023(10) 0.020(11) -0.013(10)
C31 0.066(13) 0.046(13) 0.043(12) -0.001(9) 0.016(10) -0.015(10)
S31 0.073(4) 0.057(3) 0.054(3) -0.007(3) 0.019(3) -0.016(3)
C32 0.052(12) 0.046(12) 0.038(11) -0.004(9) 0.010(9) -0.017(10)
S32 0.067(3) 0.047(3) 0.051(3) 0.003(2) 0.003(3) 0.005(3)
C33 0.037(12) 0.094(19) 0.066(16) 0.022(14) 0.009(11) 0.002(12)
S33 0.047(3) 0.091(5) 0.054(3) 0.002(3) 0.006(3) -0.012(3)
C34 0.052(13) 0.10(2) 0.042(12) 0.030(13) 0.028(11) 0.017(13)
S34 0.074(4) 0.048(3) 0.052(3) 0.000(3) 0.008(3) -0.005(3)
C35 0.069(15) 0.050(13) 0.057(14) -0.011(11) -0.002(11) 0.004(11)
C36 0.073(15) 0.033(11) 0.070(15) 0.007(10) 0.017(12) 0.008(10)
C41 0.063(13) 0.030(10) 0.038(11) -0.003(8) 0.006(9) -0.008(9)
S41 0.054(3) 0.045(3) 0.070(4) -0.012(3) 0.008(3) -0.003(2)
C42 0.050(11) 0.025(9) 0.048(12) -0.015(8) 0.001(9) -0.004(8)
S42 0.065(3) 0.037(3) 0.051(3) -0.001(2) 0.012(3) 0.007(2)
C43 0.082(16) 0.036(11) 0.050(13) 0.006(9) 0.031(12) 0.000(10)
S43 0.061(3) 0.044(3) 0.048(3) 0.000(2) 0.007(2) -0.002(2)
C44 0.078(17) 0.039(12) 0.061(14) 0.022(11) 0.007(13) -0.023(11)
S44 0.056(3) 0.042(3) 0.058(3) -0.003(2) 0.005(3) -0.007(2)
C45 0.070(15) 0.048(13) 0.068(15) -0.021(11) 0.037(13) -0.016(11)
C46 0.072(15) 0.024(10) 0.073(15) -0.003(10) 0.020(12) -0.003(10)
C51 0.044(10) 0.032(9) 0.020(8) -0.005(7) 0.001(7) 0.008(8)
S51 0.058(3) 0.053(3) 0.037(3) 0.003(2) 0.012(2) -0.003(3)
C52 0.042(11) 0.034(10) 0.031(10) 0.000(8) -0.014(8) 0.010(8)
S52 0.058(3) 0.043(3) 0.044(3) -0.006(2) 0.005(2) -0.001(2)
C53 0.049(12) 0.042(12) 0.051(12) -0.005(10) 0.005(10) -0.001(9)
S53 0.050(3) 0.042(3) 0.046(3) -0.002(2) 0.004(2) 0.006(2)
C54 0.056(12) 0.046(12) 0.033(11) -0.013(9) 0.008(9) -0.001(10)
S54 0.051(3) 0.046(3) 0.045(3) 0.005(2) 0.011(2) -0.002(2)
C55 0.045(12) 0.10(2) 0.034(11) -0.010(12) 0.024(9) -0.001(12)
C56 0.067(14) 0.047(12) 0.033(11) -0.015(9) 0.015(10) 0.007(10)
C61 0.027(9) 0.036(10) 0.055(12) 0.003(9) 0.002(8) -0.006(8)
S61 0.049(3) 0.040(3) 0.044(3) 0.002(2) 0.015(2) 0.003(2)
C62 0.027(9) 0.042(11) 0.042(11) -0.007(9) 0.000(8) 0.006(8)
S62 0.044(3) 0.041(3) 0.047(3) -0.001(2) 0.006(2) 0.001(2)
C63 0.055(14) 0.068(16) 0.050(13) 0.007(12) 0.027(11) -0.005(11)
S63 0.048(3) 0.044(3) 0.046(3) 0.003(2) 0.005(2) -0.005(2)
C64 0.046(13) 0.10(2) 0.051(14) 0.012(14) -0.001(11) -0.023(14)
S64 0.052(3) 0.054(3) 0.046(3) -0.010(2) 0.014(2) 0.001(2)
C65 0.061(13) 0.066(15) 0.035(11) -0.017(10) 0.033(10) -0.013(11)
C66 0.054(13) 0.067(15) 0.038(12) 0.002(10) 0.005(10) -0.016(11)
P1 0.053(3) 0.054(3) 0.056(3) -0.008(3) 0.020(3) 0.000(3)
F11 0.086(10) 0.101(11) 0.056(8) 0.000(8) 0.021(7) 0.004(8)
F12 0.061(9) 0.139(14) 0.067(9) -0.010(9) 0.023(7) -0.027(9)
F13 0.103(11) 0.078(9) 0.052(8) 0.011(7) 0.036(8) 0.015(8)
F14 0.105(12) 0.064(9) 0.113(12) -0.012(9) 0.065(10) -0.004(8)
F15 0.120(13) 0.051(8) 0.104(12) -0.005(8) 0.059(10) 0.016(8)
F16 0.043(7) 0.129(14) 0.077(9) -0.004(9) 0.017(7) -0.020(8)
P2 0.043(2) 0.031(2) 0.036(2) 0.0004(19) 0.0029(18) 0.0033(19)
F21 0.036(6) 0.044(7) 0.063(7) 0.001(5) 0.005(5) 0.010(5)
F22 0.056(7) 0.043(7) 0.058(7) -0.012(6) -0.011(6) -0.010(5)
F23 0.048(7) 0.033(6) 0.076(8) 0.003(6) 0.009(6) 0.011(5)
F24 0.050(6) 0.034(6) 0.049(6) -0.016(5) -0.012(5) 0.007(5)
F25 0.076(8) 0.053(7) 0.040(7) 0.011(5) 0.000(6) -0.009(6)
F26 0.074(8) 0.058(8) 0.051(7) 0.007(6) -0.001(6) -0.005(6)
P3 0.052(3) 0.034(3) 0.041(3) 0.006(2) 0.012(2) -0.005(2)
F31 0.073(8) 0.044(7) 0.055(7) -0.002(6) 0.025(6) -0.023(6)
F32 0.071(8) 0.052(7) 0.064(8) 0.004(6) 0.022(7) -0.032(6)
F33 0.071(8) 0.051(7) 0.050(7) 0.001(6) 0.030(6) 0.003(6)
F34 0.099(10) 0.038(7) 0.060(8) -0.006(6) 0.020(7) -0.005(6)
F35 0.060(8) 0.058(8) 0.081(9) 0.012(7) -0.001(7) 0.015(6)
F36 0.072(8) 0.060(8) 0.063(8) 0.017(6) -0.003(6) 0.013(7)
P4 0.054(3) 0.046(3) 0.042(3) -0.007(2) 0.007(2) 0.001(2)
F41 0.075(11) 0.165(19) 0.121(15) 0.000(13) 0.008(10) 0.073(12)
F42 0.091(10) 0.079(10) 0.044(7) 0.003(7) 0.010(7) -0.003(8)
F43 0.151(15) 0.074(10) 0.061(9) -0.029(8) 0.034(9) -0.038(10)
F44 0.191(18) 0.058(9) 0.042(8) 0.022(7) 0.031(9) 0.011(10)
F45 0.126(14) 0.076(10) 0.064(9) -0.022(8) -0.022(9) -0.013(9)
F46 0.063(9) 0.149(16) 0.088(11) 0.012(11) 0.012(8) 0.037(10)

loop_
_atom_type_symbol
_atom_type_description
_atom_type_scat_dispersion_real
_atom_type_scat_dispersion_imag
_atom_type_scat_source
C C 0.0033 0.0016 'International Tables Vol C Tables 4.2.6.8 and 6.1.1.4'
H H 0.0000 0.0000 'International Tables Vol C Tables 4.2.6.8 and 6.1.1.4'
N N 0.0061 0.0033 'International Tables Vol C Tables 4.2.6.8 and 6.1.1.4'
F F 0.0171 0.0103 'International Tables Vol C Tables 4.2.6.8 and 6.1.1.4'
P P 0.1023 0.0942 'International Tables Vol C Tables 4.2.6.8 and 6.1.1.4'
S S 0.1246 0.1234 'International Tables Vol C Tables 4.2.6.8 and 6.1.1.4'

loop_
_geom_angle_atom_site_label_1
_geom_angle_atom_site_label_2
_geom_angle_atom_site_label_3
_geom_angle
C407 C100 N101 107.0(14)
C407 C100 H10A 110.3
N101 C100 H10A 110.3
C407 C100 H10B 110.3
N101 C100 H10B 110.3
H10A C100 H10B 108.6
C102 N101 C106 121.2(15)
C102 N101 C100 119.3(17)
C106 N101 C100 118.6(16)
N101 C102 C103 122.2(18)
N101 C102 H10C 118.9
C103 C102 H10C 118.9
C102 C103 C104 118.9(18)
C102 C103 H10D 120.6
C104 C103 H10D 120.6
C105 C104 C103 117.2(17)
C105 C104 C110 122.8(18)
C103 C104 C110 120.0(18)
C106 C105 C104 122.8(19)
C106 C105 H10E 118.6
C104 C105 H10E 118.6
C105 C106 N101 117.8(17)
C105 C106 H10F 121.1
N101 C106 H10F 121.1
C108 N107 C112 119.3(18)
C108 N107 C200 120.9(18)
C112 N107 C200 119.2(18)
N107 C108 C109 122(2)
N107 C108 H10G 119.2
C109 C108 H10G 119.2
C110 C109 C108 120.4(17)
C110 C109 H10H 119.8
C108 C109 H10H 119.8
C109 C110 C111 115.6(16)
C109 C110 C104 121.2(18)
C111 C110 C104 123.1(19)
C112 C111 C110 121.7(19)
C112 C111 H11A 119.1
C110 C111 H11A 119.1
C111 C112 N107 121(2)
C111 C112 H11B 119.3
N107 C112 H11B 119.3
C201 C200 N107 107.2(15)
C201 C200 H20A 110.3
N107 C200 H20A 110.3
C201 C200 H20B 110.3
N107 C200 H20B 110.3
H20A C200 H20B 108.5
C206 C201 C202 117.3(18)
C206 C201 C200 121.1(19)
C202 C201 C200 121(2)
C201 C202 C203 123.8(18)
C201 C202 H20C 118.1
C203 C202 H20C 118.1
C204 C203 C202 116.1(19)
C204 C203 H20D 121.9
C202 C203 H20D 121.9
C205 C204 C203 119.2(18)
C205 C204 C210 121.8(17)
C203 C204 C210 118.8(17)
C204 C205 C206 122(2)
C204 C205 H20E 118.8
C206 C205 H20E 118.8
C201 C206 C205 121(2)
C201 C206 H20F 119.5
C205 C206 H20F 119.5
C212 C207 C208 122.1(18)
C212 C207 C300 119.3(17)
C208 C207 C300 118.5(19)
C207 C208 C209 116.0(19)
C207 C208 H20G 122.0
C209 C208 H20G 122.0
C210 C209 C208 123.7(19)
C210 C209 H20H 118.2
C208 C209 H20H 118.2
C209 C210 C211 118.3(18)
C209 C210 C204 121.4(17)
C211 C210 C204 119.9(17)
C212 C211 C210 117.6(19)
C212 C211 H21A 121.2
C210 C211 H21A 121.2
C207 C212 C211 122.0(19)
C207 C212 H21B 119.0
C211 C212 H21B 119.0
N301 C300 C207 106.9(15)
N301 C300 H30A 110.3
C207 C300 H30A 110.3
N301 C300 H30B 110.3
C207 C300 H30B 110.3
H30A C300 H30B 108.6
C306 N301 C302 120.1(16)
C306 N301 C300 116.7(17)
C302 N301 C300 122.3(17)
C303 C302 N301 119.6(19)
C303 C302 H30C 120.2
N301 C302 H30C 120.2
C304 C303 C302 122(2)
C304 C303 H30D 118.8
C302 C303 H30D 118.8
C303 C304 C305 116.2(18)
C303 C304 C310 124(2)
C305 C304 C310 119.7(18)
C306 C305 C304 120.5(17)
C306 C305 H30E 119.8
C304 C305 H30E 119.8
C305 C306 N301 120.8(17)
C305 C306 H30F 119.6
N301 C306 H30F 119.6
C312 N307 C308 122.9(17)
C312 N307 C400 119.3(17)
C308 N307 C400 117.5(16)
N307 C308 C309 117.4(19)
N307 C308 H30G 121.3
C309 C308 H30G 121.3
C310 C309 C308 119(2)
C310 C309 H30H 120.7
C308 C309 H30H 120.7
C311 C310 C309 123(2)
C311 C310 C304 117.1(18)
C309 C310 C304 120(2)
C310 C311 C312 116(2)
C310 C311 H31A 121.8
C312 C311 H31A 121.8
N307 C312 C311 122(2)
N307 C312 H31B 119.2
C311 C312 H31B 119.2
C401 C400 N307 105.4(15)
C401 C400 H40A 110.7
N307 C400 H40A 110.7
C401 C400 H40B 110.7
N307 C400 H40B 110.7
H40A C400 H40B 108.8
C406 C401 C402 118.4(18)
C406 C401 C400 120.0(19)
C402 C401 C400 121.6(18)
C403 C402 C401 119.5(17)
C403 C402 H40C 120.3
C401 C402 H40C 120.3
C402 C403 C404 123.5(18)
C402 C403 H40D 118.3
C404 C403 H40D 118.3
C405 C404 C403 114.6(17)
C405 C404 C410 122.3(16)
C403 C404 C410 122.9(17)
C406 C405 C404 123.0(18)
C406 C405 H40E 118.5
C404 C405 H40E 118.5
C405 C406 C401 120(2)
C405 C406 H40F 119.8
C401 C406 H40F 119.8
C408 C407 C412 119.6(18)
C408 C407 C100 120.4(18)
C412 C407 C100 119.9(18)
C407 C408 C409 121.7(19)
C407 C408 H40G 119.1
C409 C408 H40G 119.1
C410 C409 C408 119.3(18)
C410 C409 H40H 120.3
C408 C409 H40H 120.3
C409 C410 C404 119.6(17)
C409 C410 C411 119.8(18)
C404 C410 C411 120.4(16)
C412 C411 C410 117.6(19)
C412 C411 H41A 121.2
C410 C411 H41A 121.2
C411 C412 C407 121.9(19)
C411 C412 H41B 119.1
C407 C412 H41B 119.1
C12 C11 S11 123.5(13)
C12 C11 S12 121.7(13)
S11 C11 S12 114.8(10)
C15 S11 C11 94.4(10)
C11 C12 S14 124.4(13)
C11 C12 S13 121.2(13)
S14 C12 S13 114.4(9)
C16 S12 C11 94.7(10)
C14 C13 S13 119.2(17)
C14 C13 H13A 120.4
S13 C13 H13A 120.4
C13 S13 C12 92.5(11)
C13 C14 S14 118.8(15)
C13 C14 H14A 120.6
S14 C14 H14A 120.6
C14 S14 C12 95.1(10)
C16 C15 S11 118.3(16)
C16 C15 H15A 120.9
S11 C15 H15A 120.9
C15 C16 S12 117.7(16)
C15 C16 H16A 121.1
S12 C16 H16A 121.1
C22 C21 S22 124.1(14)
C22 C21 S21 122.2(14)
S22 C21 S21 113.5(11)
C25 S21 C21 94.3(10)
C21 C22 S23 121.3(15)
C21 C22 S24 121.4(14)
S23 C22 S24 116.7(12)
C26 S22 C21 96.2(10)
C24 C23 S23 118.0(19)
C24 C23 H23 121.0
S23 C23 H23 121.0
C22 S23 C23 91.9(12)
C23 C24 S24 118(2)
C23 C24 H24 121.2
S24 C24 H24 121.2
C24 S24 C22 93.6(11)
C26 C25 S21 117.3(18)
C26 C25 H25 121.3
S21 C25 H25 121.3
C25 C26 S22 117.8(17)
C25 C26 H26 121.1
S22 C26 H26 121.1
C32 C31 S31 124.3(16)
C32 C31 S32 121.3(16)
S31 C31 S32 114.4(13)
C35 S31 C31 94.9(11)
C31 C32 S34 125.9(16)
C31 C32 S33 120.5(15)
S34 C32 S33 113.5(12)
C36 S32 C31 95.5(11)
C34 C33 S33 119(2)
C34 C33 H33 120.6
S33 C33 H33 120.6
C33 S33 C32 94.7(11)
C33 C34 S34 117(2)
C33 C34 H34 121.7
S34 C34 H34 121.7
C32 S34 C34 95.5(12)
C36 C35 S31 117.4(17)
C36 C35 H35 121.3
S31 C35 H35 121.3
C35 C36 S32 115.8(18)
C35 C36 H36 122.1
S32 C36 H36 122.1
C42 C41 S42 124.2(15)
C42 C41 S41 121.0(15)
S42 C41 S41 114.7(10)
C45 S41 C41 94.7(10)
C41 C42 S43 125.6(15)
C41 C42 S44 118.8(15)
S43 C42 S44 115.6(10)
C41 S42 C46 95.4(10)
C44 C43 S43 116.2(16)
C44 C43 H43 121.9
S43 C43 H43 121.9
C42 S43 C43 95.0(10)
C43 C44 S44 118.0(16)
C43 C44 H44 121.0
S44 C44 H44 121.0
C44 S44 C42 95.1(10)
C46 C45 S41 117.0(16)
C46 C45 H45 121.5
S41 C45 H45 121.5
C45 C46 S42 118.0(17)
C45 C46 H46 121.0
S42 C46 H46 121.0
C52 C51 S51 122.6(14)
C52 C51 S52 122.2(14)
S51 C51 S52 115.1(10)
C55 S51 C51 95.1(10)
C51 C52 S53 121.9(15)
C51 C52 S54 121.3(14)
S53 C52 S54 116.7(11)
C56 S52 C51 94.0(10)
C54 C53 S53 118.5(17)
C54 C53 H53 120.8
S53 C53 H53 120.8
C52 S53 C53 93.2(10)
C53 C54 S54 116.6(17)
C53 C54 H54 121.7
S54 C54 H54 121.7
C54 S54 C52 94.7(10)
C56 C55 S51 116.4(15)
C56 C55 H55 121.8
S51 C55 H55 121.8
C55 C56 S52 118.9(15)
C55 C56 H56 120.5
S52 C56 H56 120.5
C62 C61 S62 122.5(15)
C62 C61 S61 122.7(15)
S62 C61 S61 114.7(11)
C65 S61 C61 95.6(9)
C61 C62 S64 124.5(15)
C61 C62 S63 119.4(14)
S64 C62 S63 116.2(11)
C61 S62 C66 94.6(10)
C64 C63 S63 118.4(18)
C64 C63 H63 120.8
S63 C63 H63 120.8
C63 S63 C62 94.4(11)
C63 C64 S64 116.0(19)
C63 C64 H64 122.0
S64 C64 H64 122.0
C62 S64 C64 94.5(12)
C66 C65 S61 118.4(16)
C66 C65 H65 120.8
S61 C65 H65 120.8
C65 C66 S62 116.7(17)
C65 C66 H66 121.7
S62 C66 H66 121.7
F12 P1 F11 91.5(8)
F12 P1 F16 178.3(10)
F11 P1 F16 89.2(8)
F12 P1 F15 93.1(9)
F11 P1 F15 91.6(9)
F16 P1 F15 88.4(9)
F12 P1 F14 88.1(9)
F11 P1 F14 88.3(9)
F16 P1 F14 90.4(9)
F15 P1 F14 178.8(10)
F12 P1 F13 92.4(9)
F11 P1 F13 176.0(9)
F16 P1 F13 86.9(8)
F15 P1 F13 89.2(8)
F14 P1 F13 90.8(9)
F25 P2 F24 89.8(7)
F25 P2 F22 89.7(7)
F24 P2 F22 179.2(9)
F25 P2 F23 89.8(7)
F24 P2 F23 90.4(6)
F22 P2 F23 90.2(7)
F25 P2 F21 90.4(7)
F24 P2 F21 89.6(6)
F22 P2 F21 89.8(6)
F23 P2 F21 179.8(8)
F25 P2 F26 179.3(8)
F24 P2 F26 89.5(7)
F22 P2 F26 91.0(7)
F23 P2 F26 90.2(7)
F21 P2 F26 89.7(7)
F34 P3 F36 89.3(8)
F34 P3 F32 88.8(7)
F36 P3 F32 92.1(8)
F34 P3 F31 90.2(7)
F36 P3 F31 88.1(7)
F32 P3 F31 179.0(8)
F34 P3 F33 179.5(8)
F36 P3 F33 90.6(7)
F32 P3 F33 91.7(7)
F31 P3 F33 89.3(6)
F34 P3 F35 90.0(8)
F36 P3 F35 177.5(8)
F32 P3 F35 90.2(7)
F31 P3 F35 89.6(7)
F33 P3 F35 90.1(7)
F44 P4 F42 179.2(10)
F44 P4 F43 92.2(9)
F42 P4 F43 88.5(8)
F44 P4 F41 90.9(11)
F42 P4 F41 89.0(10)
F43 P4 F41 91.8(11)
F44 P4 F45 89.2(9)
F42 P4 F45 90.1(9)
F43 P4 F45 178.4(10)
F41 P4 F45 89.1(11)
F44 P4 F46 89.3(10)
F42 P4 F46 90.8(9)
F43 P4 F46 92.4(10)
F41 P4 F46 175.8(12)
F45 P4 F46 86.7(10)

loop_
_geom_bond_atom_site_label_1
_geom_bond_atom_site_label_2
_geom_bond_distance
C100 C407 1.50(3)
C100 N101 1.51(2)
C100 H10A 0.9900
C100 H10B 0.9900
N101 C102 1.36(3)
N101 C106 1.40(2)
C102 C103 1.37(3)
C102 H10C 0.9500
C103 C104 1.43(3)
C103 H10D 0.9500
C104 C105 1.42(3)
C104 C110 1.45(3)
C105 C106 1.36(3)
C105 H10E 0.9500
C106 H10F 0.9500
N107 C108 1.32(3)
N107 C112 1.37(3)
N107 C200 1.49(2)
C108 C109 1.40(3)
C108 H10G 0.9500
C109 C110 1.39(3)
C109 H10H 0.9500
C110 C111 1.41(3)
C111 C112 1.34(3)
C111 H11A 0.9500
C112 H11B 0.9500
C200 C201 1.48(3)
C200 H20A 0.9900
C200 H20B 0.9900
C201 C206 1.37(3)
C201 C202 1.38(3)
C202 C203 1.43(3)
C202 H20C 0.9500
C203 C204 1.43(3)
C203 H20D 0.9500
C204 C205 1.36(3)
C204 C210 1.46(2)
C205 C206 1.39(3)
C205 H20E 0.9500
C206 H20F 0.9500
C207 C212 1.32(3)
C207 C208 1.40(3)
C207 C300 1.57(3)
C208 C209 1.41(3)
C208 H20G 0.9500
C209 C210 1.34(3)
C209 H20H 0.9500
C210 C211 1.43(3)
C211 C212 1.40(3)
C211 H21A 0.9500
C212 H21B 0.9500
C300 N301 1.50(2)
C300 H30A 0.9900
C300 H30B 0.9900
N301 C306 1.36(2)
N301 C302 1.38(2)
C302 C303 1.37(3)
C302 H30C 0.9500
C303 C304 1.35(3)
C303 H30D 0.9500
C304 C305 1.46(3)
C304 C310 1.50(3)
C305 C306 1.34(3)
C305 H30E 0.9500
C306 H30F 0.9500
N307 C312 1.33(2)
N307 C308 1.39(2)
N307 C400 1.51(2)
C308 C309 1.42(3)
C308 H30G 0.9500
C309 C310 1.40(3)
C309 H30H 0.9500
C310 C311 1.38(3)
C311 C312 1.43(3)
C311 H31A 0.9500
C312 H31B 0.9500
C400 C401 1.50(3)
C400 H40A 0.9900
C400 H40B 0.9900
C401 C406 1.39(3)
C401 C402 1.41(3)
C402 C403 1.37(3)
C402 H40C 0.9500
C403 C404 1.42(2)
C403 H40D 0.9500
C404 C405 1.41(3)
C404 C410 1.46(2)
C405 C406 1.37(3)
C405 H40E 0.9500
C406 H40F 0.9500
C407 C408 1.34(3)
C407 C412 1.38(3)
C408 C409 1.41(3)
C408 H40G 0.9500
C409 C410 1.34(3)
C409 H40H 0.9500
C410 C411 1.46(3)
C411 C412 1.37(3)
C411 H41A 0.9500
C412 H41B 0.9500
C11 C12 1.33(2)
C11 S11 1.749(17)
C11 S12 1.761(18)
S11 C15 1.73(2)
C12 S14 1.744(19)
C12 S13 1.776(18)
S12 C16 1.721(19)
C13 C14 1.27(3)
C13 S13 1.77(2)
C13 H13A 0.9500
C14 S14 1.72(2)
C14 H14A 0.9500
C15 C16 1.34(3)
C15 H15A 0.9500
C16 H16A 0.9500
C21 C22 1.39(3)
C21 S22 1.761(19)
C21 S21 1.764(19)
S21 C25 1.75(2)
C22 S23 1.716(19)
C22 S24 1.72(2)
S22 C26 1.70(2)
C23 C24 1.31(3)
C23 S23 1.76(3)
C23 H23 0.9500
C24 S24 1.71(2)
C24 H24 0.9500
C25 C26 1.35(3)
C25 H25 0.9500
C26 H26 0.9500
C31 C32 1.34(3)
C31 S31 1.74(2)
C31 S32 1.76(2)
S31 C35 1.72(2)
C32 S34 1.73(2)
C32 S33 1.78(2)
S32 C36 1.71(2)
C33 C34 1.31(3)
C33 S33 1.73(3)
C33 H33 0.9500
C34 S34 1.76(2)
C34 H34 0.9500
C35 C36 1.41(3)
C35 H35 0.9500
C36 H36 0.9500
C41 C42 1.37(3)
C41 S42 1.74(2)
C41 S41 1.781(19)
S41 C45 1.75(2)
C42 S43 1.72(2)
C42 S44 1.762(19)
S42 C46 1.74(2)
C43 C44 1.38(3)
C43 S43 1.74(2)
C43 H43 0.9500
C44 S44 1.69(2)
C44 H44 0.9500
C45 C46 1.35(3)
C45 H45 0.9500
C46 H46 0.9500
C51 C52 1.37(3)
C51 S51 1.747(19)
C51 S52 1.756(18)
S51 C55 1.72(2)
C52 S53 1.722(18)
C52 S54 1.75(2)
S52 C56 1.72(2)
C53 C54 1.35(3)
C53 S53 1.75(2)
C53 H53 0.9500
C54 S54 1.72(2)
C54 H54 0.9500
C55 C56 1.36(3)
C55 H55 0.9500
C56 H56 0.9500
C61 C62 1.36(3)
C61 S62 1.746(19)
C61 S61 1.76(2)
S61 C65 1.72(2)
C62 S64 1.682(19)
C62 S63 1.78(2)
S62 C66 1.78(2)
C63 C64 1.37(3)
C63 S63 1.67(2)
C63 H63 0.9500
C64 S64 1.76(3)
C64 H64 0.9500
C65 C66 1.34(3)
C65 H65 0.9500
C66 H66 0.9500
P1 F12 1.567(15)
P1 F11 1.574(15)
P1 F16 1.591(14)
P1 F15 1.592(14)
P1 F14 1.595(15)
P1 F13 1.596(14)
P2 F25 1.581(12)
P2 F24 1.582(11)
P2 F22 1.591(11)
P2 F23 1.599(12)
P2 F21 1.600(11)
P2 F26 1.604(13)
P3 F34 1.574(13)
P3 F36 1.577(13)
P3 F32 1.582(11)
P3 F31 1.592(12)
P3 F33 1.593(13)
P3 F35 1.600(13)
P4 F44 1.545(14)
P4 F42 1.564(14)
P4 F43 1.574(15)
P4 F41 1.575(15)
P4 F45 1.605(15)
P4 F46 1.624(16)

loop_
_geom_torsion_atom_site_label_1
_geom_torsion_atom_site_label_2
_geom_torsion_atom_site_label_3
_geom_torsion_atom_site_label_4
_geom_torsion
C407 C100 N101 C102 79(2)
C407 C100 N101 C106 -91(2)
C106 N101 C102 C103 -2(3)
C100 N101 C102 C103 -170.9(16)
N101 C102 C103 C104 1(3)
C102 C103 C104 C105 -1(3)
C102 C103 C104 C110 178.8(16)
C103 C104 C105 C106 1(3)
C110 C104 C105 C106 -178.9(17)
C104 C105 C106 N101 -1(3)
C102 N101 C106 C105 2(3)
C100 N101 C106 C105 170.7(16)
C112 N107 C108 C109 1(3)
C200 N107 C108 C109 -170.2(18)
N107 C108 C109 C110 2(3)
C108 C109 C110 C111 -3(3)
C108 C109 C110 C104 178.3(17)
C105 C104 C110 C109 1(3)
C103 C104 C110 C109 -178.7(17)
C105 C104 C110 C111 -177.6(17)
C103 C104 C110 C111 3(3)
C109 C110 C111 C112 2(3)
C104 C110 C111 C112 -179.6(17)
C110 C111 C112 N107 1(3)
C108 N107 C112 C111 -2(3)
C200 N107 C112 C111 169.0(17)
C108 N107 C200 C201 77(2)
C112 N107 C200 C201 -94(2)
N107 C200 C201 C206 75(2)
N107 C200 C201 C202 -96(2)
C206 C201 C202 C203 0(3)
C200 C201 C202 C203 170.9(16)
C201 C202 C203 C204 0(3)
C202 C203 C204 C205 2(3)
C202 C203 C204 C210 -173.8(16)
C203 C204 C205 C206 -5(3)
C210 C204 C205 C206 171.4(18)
C202 C201 C206 C205 -2(3)
C200 C201 C206 C205 -173.1(17)
C204 C205 C206 C201 4(3)
C212 C207 C208 C209 4(3)
C300 C207 C208 C209 -172.1(17)
C207 C208 C209 C210 0(3)
C208 C209 C210 C211 -5(3)
C208 C209 C210 C204 -178.0(18)
C205 C204 C210 C209 -148.9(18)
C203 C204 C210 C209 27(3)
C205 C204 C210 C211 38(3)
C203 C204 C210 C211 -145.7(16)
C209 C210 C211 C212 6(3)
C204 C210 C211 C212 178.8(17)
C208 C207 C212 C211 -3(3)
C300 C207 C212 C211 172.8(17)
C210 C211 C212 C207 -2(3)
C212 C207 C300 N301 -98(2)
C208 C207 C300 N301 78(2)
C207 C300 N301 C306 82(2)
C207 C300 N301 C302 -88(2)
C306 N301 C302 C303 4(3)
C300 N301 C302 C303 173.6(17)
N301 C302 C303 C304 -6(3)
C302 C303 C304 C305 5(3)
C302 C303 C304 C310 -178.5(18)
C303 C304 C305 C306 -2(3)
C310 C304 C305 C306 -178.8(18)
C304 C305 C306 N301 1(3)
C302 N301 C306 C305 -2(3)
C300 N301 C306 C305 -171.5(17)
C312 N307 C308 C309 -4(3)
C400 N307 C308 C309 169.5(17)
N307 C308 C309 C310 3(3)
C308 C309 C310 C311 -2(3)
C308 C309 C310 C304 -178.6(17)
C303 C304 C310 C311 1(3)
C305 C304 C310 C311 177.0(17)
C303 C304 C310 C309 178.0(18)
C305 C304 C310 C309 -6(3)
C309 C310 C311 C312 0(3)
C304 C310 C311 C312 177.5(16)
C308 N307 C312 C311 3(3)
C400 N307 C312 C311 -170.4(17)
C310 C311 C312 N307 -1(3)
C312 N307 C400 C401 82(2)
C308 N307 C400 C401 -91.6(19)
N307 C400 C401 C406 -97(2)
N307 C400 C401 C402 81(2)
C406 C401 C402 C403 6(3)
C400 C401 C402 C403 -171.5(17)
C401 C402 C403 C404 0(3)
C402 C403 C404 C405 -6(3)
C402 C403 C404 C410 179.0(18)
C403 C404 C405 C406 7(3)
C410 C404 C405 C406 -178.4(18)
C404 C405 C406 C401 -1(3)
C402 C401 C406 C405 -6(3)
C400 C401 C406 C405 172.1(17)
N101 C100 C407 C408 78(2)
N101 C100 C407 C412 -99(2)
C412 C407 C408 C409 3(3)
C100 C407 C408 C409 -173.9(16)
C407 C408 C409 C410 -2(3)
C408 C409 C410 C404 176.5(16)
C408 C409 C410 C411 2(3)
C405 C404 C410 C409 38(3)
C403 C404 C410 C409 -147.6(17)
C405 C404 C410 C411 -147.1(17)
C403 C404 C410 C411 27(3)
C409 C410 C411 C412 -2(3)
C404 C410 C411 C412 -176.9(17)
C410 C411 C412 C407 3(3)
C408 C407 C412 C411 -3(3)
C100 C407 C412 C411 173.4(18)
C12 C11 S11 C15 -177.4(16)
S12 C11 S11 C15 1.6(12)
S11 C11 C12 S14 -180.0(12)
S12 C11 C12 S14 1(2)
S11 C11 C12 S13 -1(2)
S12 C11 C12 S13 -179.7(11)
C12 C11 S12 C16 178.1(15)
S11 C11 S12 C16 -0.9(12)
C14 C13 S13 C12 0.5(18)
C11 C12 S13 C13 -178.9(15)
S14 C12 S13 C13 0.4(12)
S13 C13 C14 S14 -1(3)
C13 C14 S14 C12 1(2)
C11 C12 S14 C14 178.4(16)
S13 C12 S14 C14 -0.9(13)
C11 S11 C15 C16 -2.1(19)
S11 C15 C16 S12 2(2)
C11 S12 C16 C15 -0.5(19)
C22 C21 S21 C25 166.2(18)
S22 C21 S21 C25 -9.4(13)
S22 C21 C22 S23 -14(3)
S21 C21 C22 S23 171.4(11)
S22 C21 C22 S24 175.4(11)
S21 C21 C22 S24 0(3)
C22 C21 S22 C26 -167.4(18)
S21 C21 S22 C26 8.1(13)
C21 C22 S23 C23 174.4(17)
S24 C22 S23 C23 -14.1(13)
C24 C23 S23 C22 8.5(18)
S23 C23 C24 S24 0(2)
C23 C24 S24 C22 -8.3(18)
C21 C22 S24 C24 -174.2(18)
S23 C22 S24 C24 14.3(14)
C21 S21 C25 C26 7.9(18)
S21 C25 C26 S22 -4(2)
C21 S22 C26 C25 -2.9(18)
C32 C31 S31 C35 165(2)
S32 C31 S31 C35 -13.0(14)
S31 C31 C32 S34 -174.9(12)
S32 C31 C32 S34 3(3)
S31 C31 C32 S33 4(3)
S32 C31 C32 S33 -177.7(11)
C32 C31 S32 C36 -164.9(18)
S31 C31 S32 C36 13.6(14)
C34 C33 S33 C32 -3(2)
C31 C32 S33 C33 -171.2(18)
S34 C32 S33 C33 7.7(13)
S33 C33 C34 S34 -2(3)
C31 C32 S34 C34 170.2(19)
S33 C32 S34 C34 -8.7(13)
C33 C34 S34 C32 6.8(19)
C31 S31 C35 C36 7(2)
S31 C35 C36 S32 1(3)
C31 S32 C36 C35 -9(2)
C42 C41 S41 C45 -178.4(18)
S42 C41 S41 C45 1.7(13)
S42 C41 C42 S43 -176.8(12)
S41 C41 C42 S43 3(3)
S42 C41 C42 S44 0(3)
S41 C41 C42 S44 -179.4(11)
C42 C41 S42 C46 177.2(19)
S41 C41 S42 C46 -2.9(14)
C41 C42 S43 C43 173.6(19)
S44 C42 S43 C43 -3.6(13)
C44 C43 S43 C42 4.0(19)
S43 C43 C44 S44 -3(3)
C43 C44 S44 C42 1(2)
C41 C42 S44 C44 -175.1(18)
S43 C42 S44 C44 2.3(14)
C41 S41 C45 C46 0.6(19)
S41 C45 C46 S42 -3(3)
C41 S42 C46 C45 3(2)
C52 C51 S51 C55 172.5(15)
S52 C51 S51 C55 -5.3(12)
S51 C51 C52 S53 -2(2)
S52 C51 C52 S53 175.8(10)
S51 C51 C52 S54 -177.9(9)
S52 C51 C52 S54 0(2)
C52 C51 S52 C56 -174.8(15)
S51 C51 S52 C56 3.0(12)
C51 C52 S53 C53 -170.5(15)
S54 C52 S53 C53 5.7(11)
C54 C53 S53 C52 -3.9(17)
S53 C53 C54 S54 1(2)
C53 C54 S54 C52 2.7(17)
C51 C52 S54 C54 170.7(15)
S53 C52 S54 C54 -5.5(12)
C51 S51 C55 C56 6.4(19)
S51 C55 C56 S52 -6(3)
C51 S52 C56 C55 1.4(19)
C62 C61 S61 C65 173.7(17)
S62 C61 S61 C65 -2.4(13)
S62 C61 C62 S64 -4(2)
S61 C61 C62 S64 -179.8(11)
S62 C61 C62 S63 175.0(10)
S61 C61 C62 S63 -1(2)
C62 C61 S62 C66 -174.7(16)
S61 C61 S62 C66 1.4(12)
C64 C63 S63 C62 -6(2)
C61 C62 S63 C63 -171.6(16)
S64 C62 S63 C63 7.5(13)
S63 C63 C64 S64 3(3)
C61 C62 S64 C64 172.8(17)
S63 C62 S64 C64 -6.1(12)
C63 C64 S64 C62 2.1(19)
C61 S61 C65 C66 3(2)
S61 C65 C66 S62 -2(3)
C61 S62 C66 C65 0.5(19)
